data_7230553
loop_
_publ_author_name
'Chen, Peng Yun'
'Wu, Ming Ze'
'Shi, Xiu Juan'
'Tian, Li'

_publ_section_title
;
 A family of multi-spin rare-earth complexes based on a triazole nitronyl
 nitroxide radical: synthesis, structure and magnetic properties
;
_journal_issue 28
_journal_name_full 'RSC Advances'
_journal_page_first 15480
_journal_paper_doi 10.1039/C8RA02546K
_journal_volume 8
_journal_year 2018
_chemical_formula_moiety 'C30 H34 Dy F12 N10 O8, C20 H4 Dy F24 O8, C H Cl3'
_chemical_formula_sum 'C51 H39 Cl3 Dy2 F36 N10 O16'
_chemical_formula_weight 2163.27
_space_group_crystal_system monoclinic
_space_group_IT_number 14
_space_group_name_Hall '-P 2yn'
_space_group_name_H-M_alt 'P 1 21/n 1'
_symmetry_space_group_name_Hall '-P 2yn'
_symmetry_space_group_name_H-M 'P 1 21/n 1'
_atom_sites_solution_hydrogens geom
_atom_sites_solution_primary direct
_audit_block_doi 10.5517/ccdc.csd.cc1zgcrk
_audit_creation_date 2016-07-04
_audit_creation_method
;
Olex2 1.2-beta
(compiled 2016.02.19 svn.r3266 for OlexSys, GUI svn.r5155)
;
_audit_update_record
;
2018-03-20 deposited with the CCDC.
2018-04-12 downloaded from the CCDC.
;
_cell_angle_alpha 90
_cell_angle_beta 97.183(2)
_cell_angle_gamma 90
_cell_formula_units_Z 4
_cell_length_a 17.4350(4)
_cell_length_b 21.3325(7)
_cell_length_c 23.0646(5)
_cell_measurement_reflns_used 10569
_cell_measurement_temperature 156.9(7)
_cell_measurement_theta_max 73.7690
_cell_measurement_theta_min 3.9550
_cell_volume 8511.1(4)
_computing_molecular_graphics 'Olex2 (Dolomanov et al., 2009)'
_computing_publication_material 'Olex2 (Dolomanov et al., 2009)'
_computing_structure_refinement 'ShelXL (Sheldrick, 2015)'
_computing_structure_solution 'ShelXT (Sheldrick, 2015)'
_diffrn_ambient_temperature 156.9(7)
_diffrn_measured_fraction_theta_full 1.000
_diffrn_measured_fraction_theta_max 0.970
_diffrn_measurement_device_type 'SuperNova, Dual, Cu at zero, AtlasS2'
_diffrn_measurement_method '\w scans'
_diffrn_radiation_type CuK\a
_diffrn_radiation_wavelength 1.54184
_diffrn_reflns_av_R_equivalents 0.0575
_diffrn_reflns_av_unetI/netI 0.0759
_diffrn_reflns_Laue_measured_fraction_full 1.000
_diffrn_reflns_Laue_measured_fraction_max 0.970
_diffrn_reflns_limit_h_max 20
_diffrn_reflns_limit_h_min -21
_diffrn_reflns_limit_k_max 26
_diffrn_reflns_limit_k_min -25
_diffrn_reflns_limit_l_max 28
_diffrn_reflns_limit_l_min -20
_diffrn_reflns_number 37776
_diffrn_reflns_point_group_measured_fraction_full 1.000
_diffrn_reflns_point_group_measured_fraction_max 0.970
_diffrn_reflns_theta_full 67.684
_diffrn_reflns_theta_max 74.261
_diffrn_reflns_theta_min 3.649
_exptl_absorpt_coefficient_mu 11.432
_exptl_crystal_colour brown
_exptl_crystal_colour_primary brown
_exptl_crystal_density_diffrn 1.688
_exptl_crystal_description block
_exptl_crystal_F_000 4200
_exptl_crystal_size_max 0.25
_exptl_crystal_size_mid 0.22
_exptl_crystal_size_min 0.2
_refine_diff_density_max 1.726
_refine_diff_density_min -1.190
_refine_diff_density_rms 0.152
_refine_ls_extinction_method none
_refine_ls_goodness_of_fit_ref 1.060
_refine_ls_hydrogen_treatment constr
_refine_ls_matrix_type full
_refine_ls_number_parameters 1111
_refine_ls_number_reflns 16830
_refine_ls_number_restraints 201
_refine_ls_restrained_S_all 1.076
_refine_ls_R_factor_all 0.0897
_refine_ls_R_factor_gt 0.0739
_refine_ls_shift/su_max 0.003
_refine_ls_shift/su_mean 0.000
_refine_ls_structure_factor_coef Fsqd
_refine_ls_weighting_details 'w=1/[\s^2^(Fo^2^)+(0.1159P)^2^+14.0975P] where P=(Fo^2^+2Fc^2^)/3'
_refine_ls_weighting_scheme calc
_refine_ls_wR_factor_gt 0.1933
_refine_ls_wR_factor_ref 0.2060
_reflns_Friedel_coverage 0.000
_reflns_number_gt 13016
_reflns_number_total 16830
_reflns_threshold_expression 'I > 2\s(I)'
_cod_data_source_file c8ra02546k2.cif
_cod_data_source_block a160629f_sqd
_cod_original_cell_volume 8511.2(4)
_cod_database_code 7230553
_shelx_space_group_comment
;
The symmetry employed for this shelxl refinement is uniquely defined
by the following loop, which should always be used as a source of
symmetry information in preference to the above space-group names.
They are only intended as comments.
;
_olex2_refinement_description
;
1. Fixed Uiso
 At 1.2 times of:
  All C(H) groups
 At 1.5 times of:
  All C(H,H,H) groups
2. Restrained distances
 F10-C30 = F10'-C30 = F11-C30 = F11'-C30 = F12-C30 = F12'-C30
 1.33 with sigma of 0.01
 F5-C25 = F5'-C25 = F4-C25 = F4'-C25 = F6-C25 = F6'-C25
 1.33 with sigma of 0.01
 F10'-F11' \\sim F11'-F12'
 with sigma of 0.001
 F11'-F12' \\sim F12'-F10'
 with sigma of 0.001
 F11-F12 \\sim F12-F10
 with sigma of 0.001
 F12-F10 \\sim F10-F11
 with sigma of 0.001
 F4'-F6' \\sim F6'-F5'
 with sigma of 0.001
 F6'-F5' \\sim F5'-F4'
 with sigma of 0.001
 F6-F5 \\sim F5-F4
 with sigma of 0.001
 F5-F4 \\sim F4-F6
 with sigma of 0.001
3. Rigid bond restraints
 F2, C21
 with sigma for 1-2 distances of 0.001 and sigma for 1-3 distances of 0.001
 F34, C50
 with sigma for 1-2 distances of 0.001 and sigma for 1-3 distances of 0.001
 F35, C50
 with sigma for 1-2 distances of 0.001 and sigma for 1-3 distances of 0.001
4. Uiso/Uaniso restraints and constraints
Uanis(F28) \\sim Ueq: with sigma of 0.005 and sigma for terminal atoms of 0.002
Uanis(F4') \\sim Ueq, Uanis(F4) \\sim Ueq, Uanis(F5') \\sim Ueq, Uanis(F5)
\\sim Ueq, Uanis(F6) \\sim Ueq, Uanis(F6') \\sim Ueq, Uanis(F11') \\sim Ueq,
Uanis(F11) \\sim Ueq, Uanis(F10') \\sim Ueq, Uanis(F10) \\sim Ueq, Uanis(F12')
\\sim Ueq, Uanis(F12) \\sim Ueq: with sigma of 0.005 and sigma for terminal
atoms of 0.002
Uanis(C6) \\sim Ueq, Uanis(C7) \\sim Ueq, Uanis(F2) \\sim Ueq, Uanis(F1) \\sim
Ueq, Uanis(F3) \\sim Ueq, Uanis(F14) \\sim Ueq, Uanis(F15) \\sim Ueq,
Uanis(F17) \\sim Ueq, Uanis(F18) \\sim Ueq, Uanis(F34) \\sim Ueq, Uanis(F32)
\\sim Ueq, Uanis(F35) \\sim Ueq, Uanis(F27) \\sim Ueq: with sigma of 0.005 and
sigma for terminal atoms of 0.002
Uanis(F16) \\sim Ueq, Uanis(F30) \\sim Ueq: with sigma of 0.005 and sigma for
terminal atoms of 0.002
Uanis(C13) \\sim Ueq: with sigma of 0.005 and sigma for terminal atoms of 0.002
Uanis(F6') = Uanis(F6)
Uanis(F5') = Uanis(F5)
Uanis(F4) = Uanis(F4')
5. Others
 Sof(F10')=Sof(F11')=Sof(F12')=1-FVAR(1)
 Sof(F10)=Sof(F11)=Sof(F12)=FVAR(1)
 Sof(F4')=Sof(F5')=Sof(F6')=1-FVAR(2)
 Sof(F4)=Sof(F5)=Sof(F6)=FVAR(2)
6.a Ternary CH refined with riding coordinates:
 C51(H51)
6.b Aromatic/amide H refined with riding coordinates:
 C9(H9), C12(H12), C23(H23), C28(H28), C33(H33), C38(H38), C43(H43), C48(H48)
6.c Idealised Me refined as rotating group:
 C3(H3A,H3B,H3C), C4(H4A,H4B,H4C), C6(H6A,H6B,H6C), C7(H7A,H7B,H7C), C10(H10A,
 H10B,H10C), C13(H13A,H13B,H13C), C16(H16A,H16B,H16C), C17(H17A,H17B,H17C),
 C19(H19A,H19B,H19C), C20(H20A,H20B,H20C)
;
_shelx_shelxl_version_number 2014/7
_olex2_submission_special_instructions 'No special instructions were received'
_platon_squeeze_void_probe_radius 1.20

loop_
_space_group_symop_operation_xyz
'x, y, z'
'-x+1/2, y+1/2, -z+1/2'
'-x, -y, -z'
'x-1/2, -y-1/2, z-1/2'

loop_
_atom_site_label
_atom_site_type_symbol
_atom_site_fract_x
_atom_site_fract_y
_atom_site_fract_z
_atom_site_U_iso_or_equiv
_atom_site_adp_type
_atom_site_occupancy
_atom_site_site_symmetry_order
_atom_site_calc_flag
_atom_site_refinement_flags_posn
_atom_site_refinement_flags_adp
_atom_site_refinement_flags_occupancy
_atom_site_disorder_assembly
_atom_site_disorder_group
Dy1 Dy 0.70201(2) 0.29182(2) 0.69374(2) 0.02639(12) Uani 1 1 d . . . . .
F1 F 0.5794(5) 0.4473(4) 0.5447(4) 0.099(2) Uani 1 1 d . U . . .
F2 F 0.4635(5) 0.4454(4) 0.5732(4) 0.093(2) Uani 1 1 d . U . . .
F3 F 0.5101(4) 0.3688(4) 0.5327(3) 0.0807(19) Uani 1 1 d . U . . .
F7 F 0.8482(4) 0.4041(4) 0.8683(2) 0.084(2) Uani 1 1 d . . . . .
F8 F 0.9071(4) 0.3180(4) 0.8553(3) 0.078(2) Uani 1 1 d . . . . .
F9 F 0.9563(4) 0.4050(4) 0.8349(2) 0.075(2) Uani 1 1 d . . . . .
O1 O 0.6976(3) 0.2097(3) 0.7584(2) 0.0326(11) Uani 1 1 d . . . . .
O2 O 0.9316(4) 0.1666(5) 0.8671(3) 0.070(2) Uani 1 1 d . . . . .
O3 O 0.7072(3) 0.2263(3) 0.61451(19) 0.0336(12) Uani 1 1 d . . . . .
O4 O 0.4744(3) 0.2226(4) 0.4942(3) 0.061(2) Uani 1 1 d . . . . .
O5 O 0.6225(3) 0.3521(3) 0.6255(2) 0.0367(12) Uani 1 1 d . . . . .
O6 O 0.6233(3) 0.3496(3) 0.7471(2) 0.0381(12) Uani 1 1 d . . . . .
O7 O 0.7847(3) 0.3357(3) 0.77052(19) 0.0345(11) Uani 1 1 d . . . . .
O8 O 0.7793(3) 0.3615(3) 0.6514(2) 0.0368(12) Uani 1 1 d . . . . .
N1 N 0.7483(3) 0.1939(3) 0.8011(2) 0.0320(13) Uani 1 1 d . . . . .
N2 N 0.8591(4) 0.1714(4) 0.8530(3) 0.0454(17) Uani 1 1 d . . . . .
N3 N 0.8296(3) 0.2332(3) 0.7036(2) 0.0299(13) Uani 1 1 d . . . . .
N4 N 0.8759(3) 0.2310(3) 0.6603(2) 0.0327(13) Uani 1 1 d . . . . .
N5 N 0.9249(3) 0.1677(3) 0.7304(3) 0.0368(14) Uani 1 1 d . . . . .
N6 N 0.6565(3) 0.2247(4) 0.5677(2) 0.0346(15) Uani 1 1 d . . . . .
N7 N 0.5468(4) 0.2206(4) 0.5106(3) 0.0417(17) Uani 1 1 d . . . . .
N8 N 0.5739(3) 0.2362(3) 0.6700(2) 0.0296(12) Uani 1 1 d . . . . .
N9 N 0.5256(3) 0.2215(4) 0.7105(2) 0.0374(15) Uani 1 1 d . . . . .
N10 N 0.4752(4) 0.1825(4) 0.6257(3) 0.0423(16) Uani 1 1 d . . . . .
C1 C 0.8235(4) 0.1859(4) 0.7986(3) 0.0333(15) Uani 1 1 d . . . . .
C2 C 0.7269(5) 0.1885(5) 0.8623(3) 0.045(2) Uani 1 1 d . . . . .
C3 C 0.7134(7) 0.2558(6) 0.8819(4) 0.065(3) Uani 1 1 d . . . . .
H3A H 0.7583 0.2807 0.8778 0.097 Uiso 1 1 calc GR . . . .
H3B H 0.7041 0.2557 0.9220 0.097 Uiso 1 1 calc GR . . . .
H3C H 0.6695 0.2731 0.8580 0.097 Uiso 1 1 calc GR . . . .
C4 C 0.6527(5) 0.1512(6) 0.8600(4) 0.058(3) Uani 1 1 d . . . . .
H4A H 0.6112 0.1743 0.8385 0.087 Uiso 1 1 calc GR . . . .
H4B H 0.6410 0.1438 0.8990 0.087 Uiso 1 1 calc GR . . . .
H4C H 0.6588 0.1118 0.8410 0.087 Uiso 1 1 calc GR . . . .
C5 C 0.8002(5) 0.1555(6) 0.8933(4) 0.058(3) Uani 1 1 d . . . . .
C6 C 0.8272(8) 0.1843(7) 0.9545(6) 0.076(3) Uani 1 1 d . U . . .
H6A H 0.8720 0.1623 0.9724 0.114 Uiso 1 1 calc GR . . . .
H6B H 0.7864 0.1808 0.9787 0.114 Uiso 1 1 calc GR . . . .
H6C H 0.8398 0.2278 0.9502 0.114 Uiso 1 1 calc GR . . . .
C7 C 0.7967(9) 0.0841(7) 0.8954(6) 0.086(4) Uani 1 1 d . U . . .
H7A H 0.7895 0.0678 0.8563 0.129 Uiso 1 1 calc GR . . . .
H7B H 0.7542 0.0715 0.9154 0.129 Uiso 1 1 calc GR . . . .
H7C H 0.8441 0.0682 0.9157 0.129 Uiso 1 1 calc GR . . . .
C8 C 0.8594(4) 0.1955(4) 0.7464(3) 0.0326(15) Uani 1 1 d . . . . .
C9 C 0.9315(4) 0.1911(4) 0.6771(3) 0.0378(17) Uani 1 1 d . . . . .
H9 H 0.9706 0.1804 0.6549 0.045 Uiso 1 1 calc R . . . .
C10 C 0.9743(5) 0.1194(5) 0.7602(4) 0.050(2) Uani 1 1 d . . . . .
H10A H 1.0127 0.1387 0.7880 0.074 Uiso 1 1 calc GR . . . .
H10B H 0.9993 0.0964 0.7320 0.074 Uiso 1 1 calc GR . . . .
H10C H 0.9435 0.0913 0.7801 0.074 Uiso 1 1 calc GR . . . .
C11 C 0.5430(4) 0.2123(4) 0.6193(3) 0.0330(16) Uani 1 1 d . . . . .
C12 C 0.4681(4) 0.1900(5) 0.6832(3) 0.0398(18) Uani 1 1 d . . . . .
H12 H 0.4269 0.1746 0.7009 0.048 Uiso 1 1 calc R . . . .
C13 C 0.4231(7) 0.1440(6) 0.5846(5) 0.064(3) Uani 1 1 d . U . . .
H13A H 0.3973 0.1704 0.5545 0.096 Uiso 1 1 calc GR . . . .
H13B H 0.3855 0.1238 0.6053 0.096 Uiso 1 1 calc GR . . . .
H13C H 0.4527 0.1128 0.5672 0.096 Uiso 1 1 calc GR . . . .
C14 C 0.5809(4) 0.2178(4) 0.5665(3) 0.0329(16) Uani 1 1 d . . . . .
C15 C 0.6821(4) 0.2366(5) 0.5089(3) 0.043(2) Uani 1 1 d . . . . .
C16 C 0.7009(5) 0.3069(5) 0.5068(4) 0.054(2) Uani 1 1 d . . . . .
H16A H 0.6562 0.3308 0.5134 0.081 Uiso 1 1 calc GR . . . .
H16B H 0.7155 0.3172 0.4692 0.081 Uiso 1 1 calc GR . . . .
H16C H 0.7428 0.3165 0.5366 0.081 Uiso 1 1 calc GR . . . .
C17 C 0.7522(5) 0.1962(6) 0.5031(4) 0.059(3) Uani 1 1 d . . . . .
H17A H 0.7948 0.2100 0.5306 0.088 Uiso 1 1 calc GR . . . .
H17B H 0.7658 0.1998 0.4641 0.088 Uiso 1 1 calc GR . . . .
H17C H 0.7405 0.1533 0.5108 0.088 Uiso 1 1 calc GR . . . .
C18 C 0.6067(5) 0.2177(5) 0.4683(3) 0.048(2) Uani 1 1 d . . . . .
C19 C 0.5835(6) 0.2610(7) 0.4175(4) 0.074(4) Uani 1 1 d . . . . .
H19A H 0.5343 0.2483 0.3976 0.110 Uiso 1 1 calc GR . . . .
H19B H 0.6217 0.2593 0.3909 0.110 Uiso 1 1 calc GR . . . .
H19C H 0.5798 0.3031 0.4316 0.110 Uiso 1 1 calc GR . . . .
C20 C 0.6049(6) 0.1495(7) 0.4477(5) 0.077(4) Uani 1 1 d . . . . .
H20A H 0.6213 0.1226 0.4802 0.116 Uiso 1 1 calc GR . . . .
H20B H 0.6391 0.1446 0.4184 0.116 Uiso 1 1 calc GR . . . .
H20C H 0.5533 0.1386 0.4314 0.116 Uiso 1 1 calc GR . . . .
C21 C 0.5295(7) 0.4149(6) 0.5710(4) 0.061(2) Uani 1 1 d . U . . .
C22 C 0.5672(4) 0.3884(4) 0.6298(3) 0.0371(16) Uani 1 1 d . . . . .
C23 C 0.5366(5) 0.4077(5) 0.6793(4) 0.046(2) Uani 1 1 d . . . . .
H23 H 0.4949 0.4353 0.6762 0.055 Uiso 1 1 calc R . . . .
C24 C 0.5689(4) 0.3855(4) 0.7347(3) 0.0382(17) Uani 1 1 d . . . . .
C25 C 0.5321(4) 0.4119(3) 0.7866(3) 0.045(2) Uani 1 1 d D . . . .
C26 C 0.8904(5) 0.3740(5) 0.8327(4) 0.050(2) Uani 1 1 d . . . . .
C27 C 0.8449(4) 0.3674(4) 0.7722(3) 0.0350(16) Uani 1 1 d . . . . .
C28 C 0.8757(4) 0.3961(4) 0.7259(4) 0.0428(19) Uani 1 1 d . . . . .
H28 H 0.9210 0.4193 0.7335 0.051 Uiso 1 1 calc R . . . .
C29 C 0.8401(4) 0.3909(4) 0.6685(3) 0.0388(17) Uani 1 1 d . . . . .
C30 C 0.8752(4) 0.4250(4) 0.6203(4) 0.055(2) Uani 1 1 d D . . . .
F4 F 0.5640(6) 0.4650(4) 0.8057(5) 0.076(3) Uani 0.549(8) 1 d D U P A 1
F5 F 0.4565(5) 0.4226(5) 0.7754(6) 0.084(3) Uani 0.549(8) 1 d D U P A 1
F6 F 0.5405(7) 0.3722(5) 0.8313(5) 0.079(3) Uani 0.549(8) 1 d D U P A 1
F10 F 0.8210(6) 0.4489(6) 0.5806(5) 0.073(4) Uani 0.533(18) 1 d D U P B 1
F11 F 0.9209(7) 0.4727(5) 0.6391(6) 0.081(4) Uani 0.533(18) 1 d D U P B 1
F12 F 0.9165(8) 0.3862(6) 0.5929(6) 0.100(6) Uani 0.533(18) 1 d D U P B 1
F4' F 0.5864(7) 0.4317(6) 0.8281(5) 0.076(3) Uani 0.451(8) 1 d D U P A 2
F5' F 0.4843(7) 0.4598(5) 0.7748(7) 0.084(3) Uani 0.451(8) 1 d D U P A 2
F6' F 0.4929(7) 0.3682(6) 0.8105(6) 0.079(3) Uani 0.451(8) 1 d D U P A 2
F10' F 0.8339(8) 0.4758(6) 0.6051(7) 0.095(6) Uani 0.467(18) 1 d D U P B 2
F11' F 0.9476(6) 0.4425(6) 0.6345(6) 0.068(4) Uani 0.467(18) 1 d D U P B 2
F12' F 0.8733(8) 0.3897(6) 0.5720(5) 0.073(5) Uani 0.467(18) 1 d D U P B 2
Dy2 Dy 0.69072(2) 0.36729(2) 1.16785(2) 0.02561(12) Uani 1 1 d . . . . .
F13 F 0.6465(6) 0.4010(4) 1.3767(3) 0.095(3) Uani 1 1 d . . . . .
F14 F 0.6020(5) 0.4793(4) 1.3319(3) 0.085(2) Uani 1 1 d . U . . .
F15 F 0.7076(4) 0.4870(4) 1.3889(3) 0.0787(18) Uani 1 1 d . U . . .
F16 F 0.9233(5) 0.5150(4) 1.2896(4) 0.095(2) Uani 1 1 d . U . . .
F17 F 0.9647(5) 0.4241(4) 1.2790(4) 0.092(2) Uani 1 1 d . U . . .
F18 F 0.9288(5) 0.4803(5) 1.2064(4) 0.102(3) Uani 1 1 d . U . . .
F19 F 0.7636(4) 0.5846(4) 1.1281(4) 0.096(3) Uani 1 1 d . . . . .
F20 F 0.6959(5) 0.6082(3) 1.1947(3) 0.083(2) Uani 1 1 d . . . . .
F21 F 0.6529(5) 0.6267(3) 1.1069(4) 0.091(3) Uani 1 1 d . . . . .
F22 F 0.4386(3) 0.5030(3) 1.0470(2) 0.0551(13) Uani 1 1 d . . . . .
F23 F 0.4111(3) 0.4378(3) 1.1121(2) 0.0526(13) Uani 1 1 d . . . . .
F24 F 0.4586(3) 0.4054(3) 1.0359(2) 0.0640(16) Uani 1 1 d . . . . .
F25 F 0.7364(4) 0.4977(4) 1.0046(3) 0.081(2) Uani 1 1 d . . . . .
F26 F 0.7113(4) 0.4345(4) 0.9322(2) 0.075(2) Uani 1 1 d . . . . .
F27 F 0.8158(4) 0.4251(3) 0.9904(3) 0.0707(16) Uani 1 1 d . U . . .
F28 F 0.4948(5) 0.2546(4) 1.0412(3) 0.087(2) Uani 1 1 d . U . . .
F29 F 0.5063(6) 0.2956(4) 0.9609(4) 0.112(3) Uani 1 1 d . . . . .
F30 F 0.5774(5) 0.2190(4) 0.9885(4) 0.097(2) Uani 1 1 d . U . . .
F31 F 0.8507(7) 0.1999(5) 1.1073(4) 0.126(4) Uani 1 1 d . . . . .
F32 F 0.8114(6) 0.1218(5) 1.1549(4) 0.103(3) Uani 1 1 d . U . . .
F33 F 0.8876(4) 0.1845(5) 1.1961(5) 0.118(4) Uani 1 1 d . . . . .
F34 F 0.5325(6) 0.1608(5) 1.2006(4) 0.103(2) Uani 1 1 d . U . . .
F35 F 0.6112(5) 0.1480(4) 1.2806(4) 0.095(2) Uani 1 1 d . U . . .
F36 F 0.5307(4) 0.2235(3) 1.2669(3) 0.0732(19) Uani 1 1 d . . . . .
O9 O 0.6716(3) 0.3985(2) 1.26157(19) 0.0299(10) Uani 1 1 d . . . . .
O10 O 0.8119(3) 0.3988(3) 1.2131(2) 0.0319(10) Uani 1 1 d . . . . .
O11 O 0.6959(3) 0.4796(3) 1.1670(2) 0.0352(11) Uani 1 1 d . . . . .
O12 O 0.5672(3) 0.4064(2) 1.1359(2) 0.0293(10) Uani 1 1 d . . . . .
O13 O 0.7317(3) 0.3966(3) 1.0805(2) 0.0380(12) Uani 1 1 d . . . . .
O14 O 0.6266(3) 0.3025(3) 1.0916(2) 0.0395(12) Uani 1 1 d . . . . .
O15 O 0.7725(3) 0.2807(3) 1.1651(2) 0.0390(12) Uani 1 1 d . . . . .
O16 O 0.6309(3) 0.2862(2) 1.2125(2) 0.0339(11) Uani 1 1 d . . . . .
C31 C 0.6674(5) 0.4510(4) 1.3507(3) 0.0422(18) Uani 1 1 d . . . . .
C32 C 0.7113(4) 0.4341(4) 1.2988(3) 0.0321(15) Uani 1 1 d . . . . .
C33 C 0.7852(4) 0.4556(4) 1.2972(3) 0.0397(17) Uani 1 1 d . . . . .
H33 H 0.8063 0.4836 1.3257 0.048 Uiso 1 1 calc R . . . .
C34 C 0.8288(4) 0.4369(4) 1.2547(3) 0.0376(17) Uani 1 1 d . . . . .
C35 C 0.9119(5) 0.4644(5) 1.2571(4) 0.053(2) Uani 1 1 d . . . . .
C36 C 0.6918(6) 0.5850(5) 1.1418(4) 0.048(2) Uani 1 1 d . . . . .
C37 C 0.6562(4) 0.5200(4) 1.1382(3) 0.0324(15) Uani 1 1 d . . . . .
C38 C 0.5839(4) 0.5117(4) 1.1051(3) 0.0303(14) Uani 1 1 d . . . . .
H38 H 0.5625 0.5439 1.0811 0.036 Uiso 1 1 calc R . . . .
C39 C 0.5440(4) 0.4557(4) 1.1079(3) 0.0267(14) Uani 1 1 d . . . . .
C40 C 0.4618(4) 0.4513(4) 1.0748(3) 0.0355(16) Uani 1 1 d . . . . .
C41 C 0.7426(5) 0.4386(6) 0.9881(3) 0.055(3) Uani 1 1 d . . . . .
C42 C 0.7032(4) 0.3938(5) 1.0274(3) 0.0401(19) Uani 1 1 d . . . . .
C43 C 0.6419(5) 0.3567(5) 1.0042(3) 0.047(2) Uani 1 1 d . . . . .
H43 H 0.6220 0.3614 0.9651 0.056 Uiso 1 1 calc R . . . .
C44 C 0.6095(5) 0.3126(5) 1.0381(3) 0.0424(19) Uani 1 1 d . . . . .
C45 C 0.5457(6) 0.2696(5) 1.0074(4) 0.058(3) Uani 1 1 d . . . . .
C46 C 0.8268(7) 0.1820(5) 1.1540(7) 0.071(3) Uani 1 1 d . . . . .
C47 C 0.7615(5) 0.2234(4) 1.1720(4) 0.0435(19) Uani 1 1 d . . . . .
C48 C 0.7018(4) 0.1942(4) 1.1949(3) 0.0406(18) Uani 1 1 d . . . . .
H48 H 0.7016 0.1507 1.1976 0.049 Uiso 1 1 calc R . . . .
C49 C 0.6415(4) 0.2283(4) 1.2144(3) 0.0343(16) Uani 1 1 d . . . . .
C50 C 0.5805(7) 0.1910(5) 1.2426(5) 0.0639(19) Uani 1 1 d . U . . .
Cl1 Cl 0.43946(15) 0.22714(17) 0.82410(11) 0.0705(8) Uani 1 1 d . . . . .
Cl2 Cl 0.3878(2) 0.15651(17) 0.91797(13) 0.0839(9) Uani 1 1 d . . . . .
Cl3 Cl 0.27752(13) 0.22132(13) 0.83690(10) 0.0576(6) Uani 1 1 d . . . . .
C51 C 0.3723(5) 0.2207(5) 0.8740(3) 0.047(2) Uani 1 1 d . . . . .
H51 H 0.3780 0.2579 0.8991 0.057 Uiso 1 1 calc R . . . .

loop_
_atom_site_aniso_label
_atom_site_aniso_U_11
_atom_site_aniso_U_22
_atom_site_aniso_U_33
_atom_site_aniso_U_23
_atom_site_aniso_U_13
_atom_site_aniso_U_12
Dy1 0.01821(18) 0.0434(2) 0.01794(18) -0.00544(15) 0.00353(12) 0.00248(15)
F1 0.101(3) 0.100(3) 0.095(3) 0.0075(19) 0.0103(19) -0.0015(19)
F2 0.091(3) 0.097(3) 0.092(3) 0.0006(19) 0.0099(19) 0.0165(18)
F3 0.079(2) 0.083(3) 0.076(2) -0.0025(18) -0.0015(18) 0.0035(18)
F7 0.073(4) 0.141(7) 0.038(3) -0.042(4) 0.002(3) -0.001(4)
F8 0.070(4) 0.095(5) 0.057(3) 0.016(3) -0.034(3) -0.015(4)
F9 0.056(3) 0.115(6) 0.047(3) -0.004(3) -0.021(2) -0.032(4)
O1 0.019(2) 0.051(3) 0.026(2) 0.004(2) -0.0005(17) 0.001(2)
O2 0.036(3) 0.119(7) 0.050(4) 0.014(4) -0.008(3) 0.003(4)
O3 0.017(2) 0.061(4) 0.022(2) -0.014(2) 0.0014(16) 0.007(2)
O4 0.032(3) 0.113(6) 0.035(3) -0.009(3) -0.007(2) -0.001(3)
O5 0.028(2) 0.056(3) 0.025(2) 0.004(2) 0.0033(18) 0.006(2)
O6 0.030(3) 0.059(4) 0.026(2) -0.013(2) 0.0090(19) 0.002(2)
O7 0.027(2) 0.056(3) 0.020(2) -0.006(2) 0.0022(17) 0.005(2)
O8 0.031(3) 0.051(3) 0.028(2) 0.000(2) 0.0027(19) -0.002(2)
N1 0.027(3) 0.049(4) 0.020(2) 0.002(2) 0.002(2) 0.003(3)
N2 0.032(3) 0.070(5) 0.032(3) 0.006(3) -0.006(2) 0.000(3)
N3 0.017(2) 0.050(4) 0.023(2) -0.005(2) 0.0057(19) 0.005(2)
N4 0.017(2) 0.054(4) 0.028(3) -0.008(3) 0.006(2) -0.001(3)
N5 0.018(3) 0.051(4) 0.042(3) -0.003(3) 0.003(2) 0.007(3)
N6 0.021(3) 0.063(4) 0.020(2) -0.016(3) 0.004(2) 0.000(3)
N7 0.026(3) 0.075(5) 0.023(3) -0.005(3) 0.002(2) -0.001(3)
N8 0.020(2) 0.048(4) 0.021(2) -0.004(2) 0.0060(19) 0.001(2)
N9 0.020(3) 0.068(5) 0.025(3) -0.002(3) 0.006(2) 0.000(3)
N10 0.022(3) 0.066(5) 0.040(3) -0.014(3) 0.007(2) -0.009(3)
C1 0.030(3) 0.043(4) 0.026(3) 0.000(3) -0.001(3) -0.002(3)
C2 0.048(5) 0.068(6) 0.022(3) 0.005(3) 0.011(3) -0.008(4)
C3 0.085(8) 0.079(8) 0.036(4) -0.007(5) 0.031(5) -0.004(6)
C4 0.039(4) 0.095(8) 0.041(4) 0.019(5) 0.009(3) -0.013(5)
C5 0.039(4) 0.093(8) 0.041(4) 0.016(5) 0.003(3) 0.000(5)
C6 0.076(4) 0.080(4) 0.073(4) 0.000(2) 0.009(2) 0.000(2)
C7 0.085(4) 0.086(4) 0.086(4) 0.003(2) 0.011(2) 0.000(2)
C8 0.015(3) 0.047(4) 0.035(3) -0.008(3) -0.001(2) 0.006(3)
C9 0.021(3) 0.054(5) 0.041(4) -0.008(3) 0.011(3) 0.003(3)
C10 0.025(4) 0.059(6) 0.065(5) 0.004(5) 0.007(3) 0.011(4)
C11 0.015(3) 0.052(5) 0.033(3) -0.009(3) 0.007(2) -0.004(3)
C12 0.020(3) 0.069(6) 0.033(3) -0.002(4) 0.013(3) -0.002(3)
C13 0.062(3) 0.067(3) 0.063(3) -0.0043(19) 0.0087(19) -0.0044(19)
C14 0.020(3) 0.053(5) 0.026(3) -0.014(3) 0.000(2) 0.005(3)
C15 0.028(3) 0.083(7) 0.019(3) -0.013(4) 0.007(3) 0.006(4)
C16 0.045(5) 0.089(8) 0.030(4) -0.001(4) 0.013(3) -0.008(5)
C17 0.031(4) 0.116(9) 0.030(4) -0.021(5) 0.010(3) 0.010(5)
C18 0.033(4) 0.089(7) 0.022(3) -0.008(4) 0.006(3) 0.006(4)
C19 0.049(5) 0.143(12) 0.029(4) 0.014(6) 0.004(4) 0.011(6)
C20 0.044(5) 0.125(11) 0.061(6) -0.053(7) 0.001(4) 0.001(6)
C21 0.079(5) 0.064(7) 0.040(4) 0.001(4) 0.002(4) -0.001(4)
C22 0.026(3) 0.046(5) 0.039(4) -0.005(3) 0.007(3) 0.006(3)
C23 0.038(4) 0.058(5) 0.043(4) -0.010(4) 0.010(3) 0.017(4)
C24 0.027(3) 0.047(5) 0.043(4) -0.017(3) 0.014(3) -0.006(3)
C25 0.033(4) 0.055(5) 0.048(4) -0.018(4) 0.013(3) 0.004(4)
C26 0.045(5) 0.070(6) 0.031(4) -0.009(4) -0.012(3) -0.006(4)
C27 0.023(3) 0.049(5) 0.031(3) -0.013(3) -0.003(3) 0.005(3)
C28 0.025(3) 0.056(5) 0.046(4) -0.002(4) -0.003(3) -0.010(3)
C29 0.025(3) 0.048(5) 0.042(4) 0.002(3) 0.001(3) 0.005(3)
C30 0.043(5) 0.060(6) 0.060(5) 0.010(5) 0.000(4) -0.010(4)
F4 0.077(3) 0.077(3) 0.075(3) -0.0045(14) 0.0118(14) -0.0009(14)
F5 0.084(3) 0.086(3) 0.083(3) -0.0030(14) 0.0133(14) 0.0028(14)
F6 0.080(3) 0.080(3) 0.077(3) -0.0014(14) 0.0153(15) 0.0012(14)
F10 0.073(4) 0.074(4) 0.072(4) 0.005(2) 0.007(2) -0.003(2)
F11 0.081(5) 0.081(5) 0.082(5) 0.000(2) 0.011(2) -0.005(2)
F12 0.100(6) 0.101(6) 0.100(6) 0.002(2) 0.016(2) 0.002(2)
F4' 0.077(3) 0.077(3) 0.075(3) -0.0045(14) 0.0118(14) -0.0009(14)
F5' 0.084(3) 0.086(3) 0.083(3) -0.0030(14) 0.0133(14) 0.0028(14)
F6' 0.080(3) 0.080(3) 0.077(3) -0.0014(14) 0.0153(15) 0.0012(14)
F10' 0.096(6) 0.094(6) 0.095(6) 0.002(2) 0.013(2) 0.001(2)
F11' 0.066(5) 0.069(5) 0.068(5) 0.003(2) 0.009(2) -0.003(2)
F12' 0.074(5) 0.076(5) 0.071(5) -0.001(2) 0.013(2) -0.003(2)
Dy2 0.02008(19) 0.0363(2) 0.02060(18) 0.00207(14) 0.00300(13) -0.00004(15)
F13 0.152(8) 0.077(5) 0.070(4) -0.001(4) 0.074(5) -0.005(5)
F14 0.084(3) 0.088(3) 0.083(2) -0.0047(18) 0.0129(18) 0.0116(19)
F15 0.080(2) 0.083(2) 0.074(2) -0.0123(18) 0.0121(18) -0.0059(18)
F16 0.091(3) 0.094(3) 0.100(3) -0.0053(19) 0.0116(19) -0.0054(19)
F17 0.084(3) 0.092(3) 0.098(3) 0.0024(19) 0.0076(19) -0.0013(19)
F18 0.100(3) 0.107(3) 0.101(3) 0.0022(19) 0.0156(19) -0.0086(19)
F19 0.071(4) 0.066(4) 0.163(8) 0.003(5) 0.059(5) -0.031(4)
F20 0.127(7) 0.060(4) 0.063(4) -0.016(3) 0.013(4) -0.038(4)
F21 0.103(6) 0.047(4) 0.111(6) 0.034(4) -0.033(5) -0.024(4)
F22 0.040(3) 0.067(4) 0.057(3) 0.016(3) -0.004(2) 0.012(2)
F23 0.026(2) 0.077(4) 0.055(3) 0.010(3) 0.0045(19) -0.002(2)
F24 0.051(3) 0.075(4) 0.059(3) -0.028(3) -0.020(2) 0.010(3)
F25 0.090(5) 0.103(6) 0.052(3) 0.024(4) 0.019(3) -0.014(4)
F26 0.067(4) 0.134(6) 0.024(2) 0.024(3) 0.011(2) 0.022(4)
F27 0.065(2) 0.082(2) 0.067(2) 0.0096(18) 0.0148(17) 0.0017(18)
F28 0.085(3) 0.092(3) 0.084(3) -0.0061(19) 0.0078(18) -0.0074(19)
F29 0.123(7) 0.113(7) 0.080(5) -0.012(5) -0.065(5) -0.025(5)
F30 0.097(3) 0.094(3) 0.099(3) -0.0101(19) 0.0128(19) 0.0008(19)
F31 0.148(9) 0.127(8) 0.119(7) -0.005(6) 0.079(7) 0.071(7)
F32 0.102(3) 0.100(3) 0.109(3) -0.0045(19) 0.0150(19) 0.0031(19)
F33 0.046(4) 0.115(7) 0.184(10) -0.016(7) -0.014(5) 0.030(4)
F34 0.101(3) 0.105(3) 0.102(3) -0.0059(19) 0.0132(19) -0.0095(19)
F35 0.095(3) 0.094(3) 0.098(3) 0.0157(18) 0.0150(19) 0.0036(19)
F36 0.086(5) 0.054(4) 0.089(4) 0.016(3) 0.050(4) 0.000(3)
O9 0.027(2) 0.039(3) 0.025(2) -0.004(2) 0.0066(17) 0.000(2)
O10 0.017(2) 0.038(3) 0.040(3) -0.002(2) 0.0003(17) -0.0016(19)
O11 0.033(3) 0.039(3) 0.031(2) 0.007(2) -0.0009(19) -0.002(2)
O12 0.026(2) 0.033(3) 0.030(2) 0.005(2) 0.0044(17) -0.003(2)
O13 0.025(2) 0.067(4) 0.023(2) 0.007(2) 0.0063(17) 0.002(2)
O14 0.040(3) 0.049(3) 0.028(2) -0.007(2) -0.004(2) 0.004(2)
O15 0.031(3) 0.050(3) 0.036(3) -0.003(2) 0.003(2) 0.007(2)
O16 0.043(3) 0.032(3) 0.028(2) 0.001(2) 0.004(2) 0.000(2)
C31 0.043(4) 0.051(5) 0.033(4) -0.013(4) 0.009(3) -0.001(4)
C32 0.031(3) 0.032(4) 0.033(3) 0.005(3) 0.002(3) 0.003(3)
C33 0.032(4) 0.046(5) 0.039(4) -0.006(3) -0.003(3) -0.004(3)
C34 0.028(3) 0.044(4) 0.040(4) 0.007(3) 0.000(3) -0.001(3)
C35 0.035(4) 0.066(6) 0.055(5) -0.005(5) -0.001(4) -0.010(4)
C36 0.055(5) 0.046(5) 0.043(4) 0.006(4) 0.010(4) -0.010(4)
C37 0.036(4) 0.042(4) 0.022(3) 0.003(3) 0.012(3) -0.002(3)
C38 0.032(3) 0.037(4) 0.023(3) 0.008(3) 0.006(2) 0.008(3)
C39 0.023(3) 0.041(4) 0.017(3) 0.002(3) 0.008(2) 0.007(3)
C40 0.029(3) 0.044(4) 0.033(3) 0.006(3) 0.004(3) 0.010(3)
C41 0.037(4) 0.100(9) 0.029(4) 0.015(5) 0.009(3) 0.023(5)
C42 0.034(4) 0.064(5) 0.023(3) 0.005(3) 0.008(3) 0.022(4)
C43 0.051(5) 0.073(6) 0.015(3) 0.000(3) 0.000(3) 0.015(4)
C44 0.040(4) 0.057(5) 0.029(3) -0.014(3) -0.004(3) 0.013(4)
C45 0.067(6) 0.066(6) 0.039(4) -0.027(4) 0.001(4) -0.007(5)
C46 0.055(6) 0.043(6) 0.119(10) -0.015(6) 0.030(6) 0.005(5)
C47 0.034(4) 0.046(5) 0.048(4) -0.005(4) -0.001(3) 0.007(4)
C48 0.034(4) 0.041(4) 0.046(4) -0.006(3) 0.006(3) 0.006(3)
C49 0.032(3) 0.044(4) 0.025(3) -0.002(3) -0.003(3) 0.003(3)
C50 0.090(7) 0.038(5) 0.075(5) 0.001(3) 0.053(3) -0.014(4)
Cl1 0.0546(13) 0.107(2) 0.0538(12) -0.0113(13) 0.0219(10) -0.0080(14)
Cl2 0.093(2) 0.083(2) 0.0685(16) 0.0272(15) -0.0173(15) -0.0080(17)
Cl3 0.0442(11) 0.0715(16) 0.0551(11) -0.0023(11) -0.0014(9) -0.0054(10)
C51 0.039(4) 0.068(6) 0.034(4) -0.012(4) 0.003(3) -0.005(4)

loop_
_atom_type_symbol
_atom_type_description
_atom_type_scat_dispersion_real
_atom_type_scat_dispersion_imag
_atom_type_scat_source
C C 0.0181 0.0091 'International Tables Vol C Tables 4.2.6.8 and 6.1.1.4'
H H 0.0000 0.0000 'International Tables Vol C Tables 4.2.6.8 and 6.1.1.4'
Cl Cl 0.3639 0.7018 'International Tables Vol C Tables 4.2.6.8 and 6.1.1.4'
Dy Dy -9.8046 9.8477 'International Tables Vol C Tables 4.2.6.8 and 6.1.1.4'
F F 0.0727 0.0534 'International Tables Vol C Tables 4.2.6.8 and 6.1.1.4'
N N 0.0311 0.0180 'International Tables Vol C Tables 4.2.6.8 and 6.1.1.4'
O O 0.0492 0.0322 'International Tables Vol C Tables 4.2.6.8 and 6.1.1.4'

loop_
_geom_angle_atom_site_label_1
_geom_angle_atom_site_label_2
_geom_angle_atom_site_label_3
_geom_angle
O1 Dy1 O3 93.42(19)
O1 Dy1 O5 141.67(18)
O1 Dy1 O6 89.4(2)
O1 Dy1 O7 83.19(19)
O1 Dy1 N3 70.59(19)
O1 Dy1 N8 71.55(18)
O3 Dy1 O5 83.06(19)
O3 Dy1 O6 145.91(17)
O3 Dy1 O7 139.51(16)
O3 Dy1 N3 69.67(17)
O3 Dy1 N8 70.48(18)
O5 Dy1 N3 140.19(17)
O5 Dy1 N8 71.3(2)
O6 Dy1 O5 74.02(18)
O6 Dy1 O7 74.56(18)
O6 Dy1 N3 141.94(17)
O6 Dy1 N8 78.34(19)
O7 Dy1 O5 123.1(2)
O7 Dy1 N3 71.22(18)
O7 Dy1 N8 142.86(17)
O8 Dy1 O1 146.28(17)
O8 Dy1 O3 88.40(19)
O8 Dy1 O5 71.98(19)
O8 Dy1 O6 107.5(2)
O8 Dy1 O7 74.00(18)
O8 Dy1 N3 78.6(2)
O8 Dy1 N8 139.39(18)
N8 Dy1 N3 122.0(2)
N1 O1 Dy1 128.3(4)
N6 O3 Dy1 125.4(4)
C22 O5 Dy1 133.1(5)
C24 O6 Dy1 134.7(5)
C27 O7 Dy1 132.8(4)
C29 O8 Dy1 135.0(5)
O1 N1 C1 126.0(6)
O1 N1 C2 120.7(6)
C1 N1 C2 113.0(6)
O2 N2 C1 125.3(7)
O2 N2 C5 123.9(7)
C1 N2 C5 110.6(6)
N4 N3 Dy1 123.0(4)
C8 N3 Dy1 128.5(4)
C8 N3 N4 108.2(6)
C9 N4 N3 106.8(6)
C8 N5 C10 129.7(7)
C9 N5 C8 104.7(6)
C9 N5 C10 125.5(7)
O3 N6 C14 126.0(6)
O3 N6 C15 119.7(6)
C14 N6 C15 114.1(6)
O4 N7 C14 125.8(6)
O4 N7 C18 123.3(6)
C14 N7 C18 110.9(6)
N9 N8 Dy1 124.1(4)
C11 N8 Dy1 128.5(4)
C11 N8 N9 107.3(6)
C12 N9 N8 106.8(6)
C11 N10 C13 131.3(7)
C12 N10 C11 103.7(6)
C12 N10 C13 124.7(8)
N1 C1 N2 109.1(6)
N1 C1 C8 123.5(6)
N2 C1 C8 127.3(7)
N1 C2 C3 105.6(7)
N1 C2 C4 108.5(7)
N1 C2 C5 100.3(7)
C3 C2 C5 115.9(9)
C4 C2 C3 110.0(9)
C4 C2 C5 115.4(9)
C2 C3 H3A 109.5
C2 C3 H3B 109.5
C2 C3 H3C 109.5
H3A C3 H3B 109.5
H3A C3 H3C 109.5
H3B C3 H3C 109.5
C2 C4 H4A 109.5
C2 C4 H4B 109.5
C2 C4 H4C 109.5
H4A C4 H4B 109.5
H4A C4 H4C 109.5
H4B C4 H4C 109.5
N2 C5 C2 101.5(7)
N2 C5 C6 108.6(9)
N2 C5 C7 106.1(10)
C2 C5 C6 112.1(10)
C7 C5 C2 115.6(9)
C7 C5 C6 112.0(10)
C5 C6 H6A 109.5
C5 C6 H6B 109.5
C5 C6 H6C 109.5
H6A C6 H6B 109.5
H6A C6 H6C 109.5
H6B C6 H6C 109.5
C5 C7 H7A 109.5
C5 C7 H7B 109.5
C5 C7 H7C 109.5
H7A C7 H7B 109.5
H7A C7 H7C 109.5
H7B C7 H7C 109.5
N3 C8 N5 108.8(6)
N3 C8 C1 122.4(6)
N5 C8 C1 128.7(7)
N4 C9 N5 111.5(6)
N4 C9 H9 124.2
N5 C9 H9 124.2
N5 C10 H10A 109.5
N5 C10 H10B 109.5
N5 C10 H10C 109.5
H10A C10 H10B 109.5
H10A C10 H10C 109.5
H10B C10 H10C 109.5
N8 C11 N10 110.2(6)
N8 C11 C14 121.8(6)
N10 C11 C14 128.0(7)
N9 C12 N10 112.1(6)
N9 C12 H12 124.0
N10 C12 H12 124.0
N10 C13 H13A 109.5
N10 C13 H13B 109.5
N10 C13 H13C 109.5
H13A C13 H13B 109.5
H13A C13 H13C 109.5
H13B C13 H13C 109.5
N6 C14 N7 109.4(6)
N6 C14 C11 123.1(6)
N7 C14 C11 127.5(6)
N6 C15 C16 106.4(6)
N6 C15 C17 108.5(7)
N6 C15 C18 100.0(6)
C16 C15 C18 113.6(8)
C17 C15 C16 111.9(8)
C17 C15 C18 115.2(7)
C15 C16 H16A 109.5
C15 C16 H16B 109.5
C15 C16 H16C 109.5
H16A C16 H16B 109.5
H16A C16 H16C 109.5
H16B C16 H16C 109.5
C15 C17 H17A 109.5
C15 C17 H17B 109.5
C15 C17 H17C 109.5
H17A C17 H17B 109.5
H17A C17 H17C 109.5
H17B C17 H17C 109.5
N7 C18 C15 101.4(5)
N7 C18 C20 104.6(8)
C19 C18 N7 109.6(7)
C19 C18 C15 115.4(9)
C19 C18 C20 110.4(9)
C20 C18 C15 114.4(8)
C18 C19 H19A 109.5
C18 C19 H19B 109.5
C18 C19 H19C 109.5
H19A C19 H19B 109.5
H19A C19 H19C 109.5
H19B C19 H19C 109.5
C18 C20 H20A 109.5
C18 C20 H20B 109.5
C18 C20 H20C 109.5
H20A C20 H20B 109.5
H20A C20 H20C 109.5
H20B C20 H20C 109.5
F1 C21 F2 112.7(10)
F1 C21 F3 102.1(9)
F1 C21 C22 111.3(9)
F2 C21 F3 103.8(9)
F2 C21 C22 115.0(9)
F3 C21 C22 110.9(9)
O5 C22 C21 114.0(7)
O5 C22 C23 129.2(8)
C23 C22 C21 116.9(8)
C22 C23 H23 120.2
C22 C23 C24 119.6(7)
C24 C23 H23 120.2
O6 C24 C23 129.2(7)
O6 C24 C25 115.8(7)
C23 C24 C25 115.0(7)
F4 C25 C24 112.1(8)
F4 C25 F5 106.5(6)
F4 C25 F6 106.8(6)
F5 C25 C24 114.4(8)
F6 C25 C24 110.8(8)
F6 C25 F5 105.8(6)
F4' C25 C24 110.4(8)
F5' C25 C24 115.8(9)
F5' C25 F4' 106.0(7)
F6' C25 C24 110.9(9)
F6' C25 F4' 106.6(7)
F6' C25 F5' 106.7(7)
F7 C26 C27 110.2(7)
F8 C26 F7 107.7(9)
F8 C26 C27 109.9(8)
F9 C26 F7 106.2(8)
F9 C26 F8 106.8(8)
F9 C26 C27 115.6(8)
O7 C27 C26 114.8(7)
O7 C27 C28 128.1(6)
C28 C27 C26 117.1(7)
C27 C28 H28 119.2
C29 C28 C27 121.6(7)
C29 C28 H28 119.2
O8 C29 C28 126.6(8)
O8 C29 C30 114.4(6)
C28 C29 C30 119.0(7)
F10 C30 C29 111.7(8)
F11 C30 C29 114.1(9)
F11 C30 F10 106.0(7)
F12 C30 C29 110.3(10)
F12 C30 F10 107.2(7)
F12 C30 F11 107.3(7)
F10' C30 C29 109.2(10)
F10' C30 F12' 106.4(7)
F11' C30 C29 114.6(9)
F11' C30 F10' 107.8(7)
F11' C30 F12' 106.8(7)
F12' C30 C29 111.6(9)
O9 Dy2 O10 74.26(17)
O9 Dy2 O11 74.42(18)
O9 Dy2 O12 87.61(16)
O9 Dy2 O14 137.58(19)
O9 Dy2 O15 114.16(18)
O9 Dy2 O16 71.11(18)
O10 Dy2 O11 71.52(18)
O10 Dy2 O12 141.61(18)
O10 Dy2 O14 143.68(19)
O10 Dy2 O15 73.65(19)
O11 Dy2 O14 125.73(18)
O12 Dy2 O11 71.09(17)
O12 Dy2 O14 69.39(18)
O13 Dy2 O9 146.2(2)
O13 Dy2 O10 87.20(18)
O13 Dy2 O11 72.9(2)
O13 Dy2 O12 90.06(17)
O13 Dy2 O14 71.5(2)
O13 Dy2 O15 86.2(2)
O13 Dy2 O16 142.5(2)
O15 Dy2 O11 139.91(19)
O15 Dy2 O12 144.36(19)
O15 Dy2 O14 75.85(19)
O16 Dy2 O10 116.51(18)
O16 Dy2 O11 139.99(18)
O16 Dy2 O12 87.64(18)
O16 Dy2 O14 72.74(19)
O16 Dy2 O15 74.5(2)
C32 O9 Dy2 131.6(4)
C34 O10 Dy2 129.6(5)
C37 O11 Dy2 132.6(5)
C39 O12 Dy2 132.5(4)
C42 O13 Dy2 135.0(5)
C44 O14 Dy2 131.0(6)
C47 O15 Dy2 131.7(5)
C49 O16 Dy2 132.7(5)
F13 C31 F14 104.4(8)
F13 C31 F15 109.2(8)
F13 C31 C32 111.2(7)
F14 C31 C32 110.2(7)
F15 C31 F14 108.8(8)
F15 C31 C32 112.6(7)
O9 C32 C31 112.3(6)
O9 C32 C33 127.6(7)
C33 C32 C31 120.1(7)
C32 C33 H33 119.1
C32 C33 C34 121.8(7)
C34 C33 H33 119.1
O10 C34 C33 129.1(7)
O10 C34 C35 113.4(7)
C33 C34 C35 117.5(8)
F16 C35 C34 113.7(9)
F17 C35 F16 105.5(8)
F17 C35 C34 111.8(9)
F18 C35 F16 105.4(10)
F18 C35 F17 107.2(10)
F18 C35 C34 112.6(8)
F19 C36 C37 111.8(8)
F20 C36 F19 106.2(9)
F20 C36 F21 106.0(9)
F20 C36 C37 111.8(7)
F21 C36 F19 106.6(8)
F21 C36 C37 113.9(8)
O11 C37 C36 114.0(7)
O11 C37 C38 127.3(7)
C38 C37 C36 118.7(7)
C37 C38 H38 119.8
C39 C38 C37 120.4(6)
C39 C38 H38 119.8
O12 C39 C38 127.3(6)
O12 C39 C40 114.7(6)
C38 C39 C40 118.0(6)
F22 C40 F23 107.9(6)
F22 C40 F24 107.8(6)
F22 C40 C39 113.7(7)
F23 C40 C39 110.1(6)
F24 C40 F23 107.4(7)
F24 C40 C39 109.8(6)
F25 C41 F26 107.4(8)
F25 C41 C42 111.3(7)
F26 C41 C42 111.6(9)
F27 C41 F25 108.3(10)
F27 C41 F26 107.7(7)
F27 C41 C42 110.3(8)
O13 C42 C41 113.1(8)
O13 C42 C43 126.2(8)
C43 C42 C41 120.6(7)
C42 C43 H43 119.3
C42 C43 C44 121.4(7)
C44 C43 H43 119.3
O14 C44 C43 127.4(8)
O14 C44 C45 114.8(9)
C43 C44 C45 117.8(7)
F28 C45 F29 105.5(10)
F28 C45 F30 110.2(10)
F28 C45 C44 112.3(7)
F29 C45 C44 113.3(9)
F30 C45 F29 105.9(8)
F30 C45 C44 109.4(9)
F31 C46 F32 113.6(12)
F31 C46 F33 106.8(11)
F31 C46 C47 113.0(11)
F32 C46 F33 99.8(11)
F32 C46 C47 113.4(10)
F33 C46 C47 109.0(10)
O15 C47 C46 113.3(8)
O15 C47 C48 128.9(8)
C48 C47 C46 117.8(9)
C47 C48 H48 119.2
C47 C48 C49 121.6(8)
C49 C48 H48 119.2
O16 C49 C48 128.2(8)
O16 C49 C50 114.8(7)
C48 C49 C50 117.1(8)
F34 C50 C49 109.8(8)
F35 C50 F34 107.6(9)
F35 C50 C49 113.1(10)
F36 C50 F34 100.1(11)
F36 C50 F35 108.8(9)
F36 C50 C49 116.3(8)
Cl1 C51 Cl3 110.2(5)
Cl1 C51 H51 107.5
Cl2 C51 Cl1 112.7(6)
Cl2 C51 Cl3 111.3(5)
Cl2 C51 H51 107.5
Cl3 C51 H51 107.5

loop_
_geom_bond_atom_site_label_1
_geom_bond_atom_site_label_2
_geom_bond_distance
Dy1 O1 2.307(5)
Dy1 O3 2.311(5)
Dy1 O5 2.347(5)
Dy1 O6 2.311(5)
Dy1 O7 2.334(5)
Dy1 O8 2.304(5)
Dy1 N3 2.537(6)
Dy1 N8 2.527(6)
F1 C21 1.317(14)
F2 C21 1.329(14)
F3 C21 1.336(13)
F7 C26 1.334(12)
F8 C26 1.323(13)
F9 C26 1.322(11)
O1 N1 1.284(7)
O2 N2 1.270(9)
O3 N6 1.308(7)
O4 N7 1.272(9)
O5 C22 1.249(9)
O6 C24 1.224(10)
O7 C27 1.247(10)
O8 C29 1.252(10)
N1 C1 1.330(10)
N1 C2 1.510(9)
N2 C1 1.363(9)
N2 C5 1.507(12)
N3 N4 1.361(8)
N3 C8 1.328(10)
N4 C9 1.312(10)
N5 C8 1.377(9)
N5 C9 1.345(11)
N5 C10 1.459(11)
N6 C14 1.323(9)
N6 C15 1.501(9)
N7 C14 1.354(9)
N7 C18 1.515(10)
N8 N9 1.371(8)
N8 C11 1.327(9)
N9 C12 1.303(10)
N10 C11 1.366(10)
N10 C12 1.356(10)
N10 C13 1.478(12)
C1 C8 1.441(10)
C2 C3 1.532(15)
C2 C4 1.514(13)
C2 C5 1.553(13)
C3 H3A 0.9600
C3 H3B 0.9600
C3 H3C 0.9600
C4 H4A 0.9600
C4 H4B 0.9600
C4 H4C 0.9600
C5 C6 1.559(16)
C5 C7 1.525(18)
C6 H6A 0.9600
C6 H6B 0.9600
C6 H6C 0.9600
C7 H7A 0.9600
C7 H7B 0.9600
C7 H7C 0.9600
C9 H9 0.9300
C10 H10A 0.9600
C10 H10B 0.9600
C10 H10C 0.9600
C11 C14 1.460(10)
C12 H12 0.9300
C13 H13A 0.9600
C13 H13B 0.9600
C13 H13C 0.9600
C15 C16 1.536(15)
C15 C17 1.516(12)
C15 C18 1.569(11)
C16 H16A 0.9600
C16 H16B 0.9600
C16 H16C 0.9600
C17 H17A 0.9600
C17 H17B 0.9600
C17 H17C 0.9600
C18 C19 1.508(14)
C18 C20 1.528(16)
C19 H19A 0.9600
C19 H19B 0.9600
C19 H19C 0.9600
C20 H20A 0.9600
C20 H20B 0.9600
C20 H20C 0.9600
C21 C22 1.540(12)
C22 C23 1.383(11)
C23 H23 0.9300
C23 C24 1.413(12)
C24 C25 1.535(10)
C25 F4 1.313(8)
C25 F5 1.331(8)
C25 F6 1.327(8)
C25 F4' 1.327(9)
C25 F5' 1.325(9)
C25 F6' 1.316(9)
C26 C27 1.522(10)
C27 C28 1.395(12)
C28 H28 0.9300
C28 C29 1.395(11)
C29 C30 1.519(12)
C30 F10 1.333(8)
C30 F11 1.331(9)
C30 F12 1.310(9)
C30 F10' 1.325(9)
C30 F11' 1.317(9)
C30 F12' 1.341(9)
Dy2 O9 2.325(4)
Dy2 O10 2.335(4)
Dy2 O11 2.399(6)
Dy2 O12 2.341(5)
Dy2 O13 2.307(5)
Dy2 O14 2.400(5)
Dy2 O15 2.339(6)
Dy2 O16 2.326(5)
F13 C31 1.298(12)
F14 C31 1.315(11)
F15 C31 1.305(10)
F16 C35 1.317(13)
F17 C35 1.313(13)
F18 C35 1.286(13)
F19 C36 1.329(12)
F20 C36 1.311(11)
F21 C36 1.327(11)
F22 C40 1.314(9)
F23 C40 1.340(9)
F24 C40 1.325(10)
F25 C41 1.325(14)
F26 C41 1.339(10)
F27 C41 1.302(11)
F28 C45 1.294(14)
F29 C45 1.322(13)
F30 C45 1.313(13)
F31 C46 1.262(16)
F32 C46 1.313(14)
F33 C46 1.345(16)
F34 C50 1.361(15)
F35 C50 1.334(14)
F36 C50 1.292(12)
O9 C32 1.282(9)
O10 C34 1.264(10)
O11 C37 1.245(9)
O12 C39 1.273(8)
O13 C42 1.264(9)
O14 C44 1.251(9)
O15 C47 1.251(11)
O16 C49 1.249(10)
C31 C32 1.542(10)
C32 C33 1.373(11)
C33 H33 0.9300
C33 C34 1.373(12)
C34 C35 1.558(11)
C36 C37 1.515(12)
C37 C38 1.402(10)
C38 H38 0.9300
C38 C39 1.388(11)
C39 C40 1.539(9)
C41 C42 1.535(13)
C42 C43 1.383(13)
C43 H43 0.9300
C43 C44 1.387(14)
C44 C45 1.543(13)
C46 C47 1.538(13)
C47 C48 1.374(13)
C48 H48 0.9300
C48 C49 1.398(11)
C49 C50 1.537(12)
Cl1 C51 1.746(9)
Cl2 C51 1.706(11)
Cl3 C51 1.763(9)
C51 H51 0.9800

loop_
_geom_torsion_atom_site_label_1
_geom_torsion_atom_site_label_2
_geom_torsion_atom_site_label_3
_geom_torsion_atom_site_label_4
_geom_torsion
Dy1 O1 N1 C1 -50.0(10)
Dy1 O1 N1 C2 124.0(7)
Dy1 O3 N6 C14 -53.2(11)
Dy1 O3 N6 C15 121.6(7)
Dy1 O5 C22 C21 -176.7(6)
Dy1 O5 C22 C23 3.8(15)
Dy1 O6 C24 C23 -4.0(14)
Dy1 O6 C24 C25 178.1(5)
Dy1 O7 C27 C26 -166.9(6)
Dy1 O7 C27 C28 11.9(13)
Dy1 O8 C29 C28 -9.9(14)
Dy1 O8 C29 C30 171.8(5)
Dy1 N3 N4 C9 -172.5(5)
Dy1 N3 C8 N5 172.4(5)
Dy1 N3 C8 C1 -5.3(11)
Dy1 N8 N9 C12 -176.2(5)
Dy1 N8 C11 N10 176.0(5)
Dy1 N8 C11 C14 -2.7(11)
F1 C21 C22 O5 -60.5(12)
F1 C21 C22 C23 119.1(11)
F2 C21 C22 O5 169.8(9)
F2 C21 C22 C23 -10.6(14)
F3 C21 C22 O5 52.5(12)
F3 C21 C22 C23 -127.9(10)
F7 C26 C27 O7 -62.7(11)
F7 C26 C27 C28 118.4(10)
F8 C26 C27 O7 56.0(10)
F8 C26 C27 C28 -123.0(9)
F9 C26 C27 O7 176.9(8)
F9 C26 C27 C28 -2.1(13)
O1 N1 C1 N2 177.9(8)
O1 N1 C1 C8 1.3(13)
O1 N1 C2 C3 -70.7(10)
O1 N1 C2 C4 47.2(11)
O1 N1 C2 C5 168.5(8)
O2 N2 C1 N1 -173.0(9)
O2 N2 C1 C8 3.5(16)
O2 N2 C5 C2 163.2(9)
O2 N2 C5 C6 45.0(15)
O2 N2 C5 C7 -75.5(12)
O3 N6 C14 N7 177.9(8)
O3 N6 C14 C11 1.4(14)
O3 N6 C15 C16 -71.5(9)
O3 N6 C15 C17 49.1(11)
O3 N6 C15 C18 170.1(7)
O4 N7 C14 N6 -171.9(9)
O4 N7 C14 C11 4.4(16)
O4 N7 C18 C15 163.6(9)
O4 N7 C18 C19 41.2(13)
O4 N7 C18 C20 -77.2(11)
O5 C22 C23 C24 0.0(16)
O6 C24 C25 F4 91.1(9)
O6 C24 C25 F5 -147.6(8)
O6 C24 C25 F6 -28.1(10)
O6 C24 C25 F4' 46.5(10)
O6 C24 C25 F5' 166.9(8)
O6 C24 C25 F6' -71.4(9)
O7 C27 C28 C29 -1.2(15)
O8 C29 C30 F10 36.9(10)
O8 C29 C30 F11 157.0(8)
O8 C29 C30 F12 -82.1(10)
O8 C29 C30 F10' 75.2(10)
O8 C29 C30 F11' -163.8(8)
O8 C29 C30 F12' -42.2(10)
N1 C1 C8 N3 25.0(12)
N1 C1 C8 N5 -152.2(8)
N1 C2 C5 N2 21.5(10)
N1 C2 C5 C6 137.2(9)
N1 C2 C5 C7 -92.9(10)
N2 C1 C8 N3 -150.9(8)
N2 C1 C8 N5 31.8(14)
N3 N4 C9 N5 -1.3(9)
N4 N3 C8 N5 -1.0(8)
N4 N3 C8 C1 -178.7(7)
N6 C15 C18 N7 18.6(9)
N6 C15 C18 C19 136.9(8)
N6 C15 C18 C20 -93.3(9)
N8 N9 C12 N10 0.2(10)
N8 C11 C14 N6 25.7(13)
N8 C11 C14 N7 -150.1(9)
N9 N8 C11 N10 0.3(9)
N9 N8 C11 C14 -178.3(7)
N10 C11 C14 N6 -152.7(9)
N10 C11 C14 N7 31.5(15)
C1 N1 C2 C3 104.0(9)
C1 N1 C2 C4 -138.1(8)
C1 N1 C2 C5 -16.7(10)
C1 N2 C5 C2 -22.1(11)
C1 N2 C5 C6 -140.3(9)
C1 N2 C5 C7 99.2(10)
C2 N1 C1 N2 3.5(10)
C2 N1 C1 C8 -173.1(8)
C3 C2 C5 N2 -91.6(9)
C3 C2 C5 C6 24.1(12)
C3 C2 C5 C7 154.1(9)
C4 C2 C5 N2 137.8(8)
C4 C2 C5 C6 -106.5(11)
C4 C2 C5 C7 23.4(12)
C5 N2 C1 N1 12.4(11)
C5 N2 C1 C8 -171.1(9)
C8 N3 N4 C9 1.4(8)
C8 N5 C9 N4 0.6(9)
C9 N5 C8 N3 0.2(9)
C9 N5 C8 C1 177.8(8)
C10 N5 C8 N3 -174.8(8)
C10 N5 C8 C1 2.7(14)
C10 N5 C9 N4 176.0(8)
C11 N8 N9 C12 -0.3(9)
C11 N10 C12 N9 0.0(11)
C12 N10 C11 N8 -0.2(10)
C12 N10 C11 C14 178.4(8)
C13 N10 C11 N8 -173.7(9)
C13 N10 C11 C14 4.9(16)
C13 N10 C12 N9 174.1(9)
C14 N6 C15 C16 103.8(8)
C14 N6 C15 C17 -135.5(8)
C14 N6 C15 C18 -14.5(10)
C14 N7 C18 C15 -19.4(11)
C14 N7 C18 C19 -141.8(9)
C14 N7 C18 C20 99.9(9)
C15 N6 C14 N7 2.9(11)
C15 N6 C14 C11 -173.6(8)
C16 C15 C18 N7 -94.3(8)
C16 C15 C18 C19 24.0(10)
C16 C15 C18 C20 153.7(8)
C17 C15 C18 N7 134.7(8)
C17 C15 C18 C19 -106.9(11)
C17 C15 C18 C20 22.8(12)
C18 N7 C14 N6 11.2(11)
C18 N7 C14 C11 -172.5(9)
C21 C22 C23 C24 -179.6(9)
C22 C23 C24 O6 0.1(15)
C22 C23 C24 C25 178.0(8)
C23 C24 C25 F4 -87.1(9)
C23 C24 C25 F5 34.3(10)
C23 C24 C25 F6 153.7(8)
C23 C24 C25 F4' -131.7(9)
C23 C24 C25 F5' -11.3(11)
C23 C24 C25 F6' 110.4(9)
C26 C27 C28 C29 177.6(8)
C27 C28 C29 O8 -0.1(15)
C27 C28 C29 C30 178.1(8)
C28 C29 C30 F10 -141.5(9)
C28 C29 C30 F11 -21.4(11)
C28 C29 C30 F12 99.4(10)
C28 C29 C30 F10' -103.3(10)
C28 C29 C30 F11' 17.8(12)
C28 C29 C30 F12' 139.4(9)
Dy2 O9 C32 C31 169.0(5)
Dy2 O9 C32 C33 -12.7(11)
Dy2 O10 C34 C33 23.2(12)
Dy2 O10 C34 C35 -158.1(6)
Dy2 O11 C37 C36 -166.2(5)
Dy2 O11 C37 C38 15.3(10)
Dy2 O12 C39 C38 -24.5(10)
Dy2 O12 C39 C40 156.6(4)
Dy2 O13 C42 C41 161.4(6)
Dy2 O13 C42 C43 -17.2(14)
Dy2 O14 C44 C43 20.4(13)
Dy2 O14 C44 C45 -160.5(6)
Dy2 O15 C47 C46 168.2(7)
Dy2 O15 C47 C48 -14.6(13)
Dy2 O16 C49 C48 9.0(11)
Dy2 O16 C49 C50 -172.0(6)
F13 C31 C32 O9 56.7(10)
F13 C31 C32 C33 -121.7(9)
F14 C31 C32 O9 -58.6(10)
F14 C31 C32 C33 123.0(9)
F15 C31 C32 O9 179.7(7)
F15 C31 C32 C33 1.2(12)
F19 C36 C37 O11 53.3(10)
F19 C36 C37 C38 -128.1(8)
F20 C36 C37 O11 -65.7(10)
F20 C36 C37 C38 113.0(9)
F21 C36 C37 O11 174.2(8)
F21 C36 C37 C38 -7.2(11)
F25 C41 C42 O13 -60.1(9)
F25 C41 C42 C43 118.6(9)
F26 C41 C42 O13 179.9(8)
F26 C41 C42 C43 -1.4(12)
F27 C41 C42 O13 60.2(11)
F27 C41 C42 C43 -121.2(9)
F31 C46 C47 O15 -41.7(15)
F31 C46 C47 C48 140.8(11)
F32 C46 C47 O15 -172.8(10)
F32 C46 C47 C48 9.7(16)
F33 C46 C47 O15 77.0(12)
F33 C46 C47 C48 -100.6(11)
O9 C32 C33 C34 -4.4(13)
O10 C34 C35 F16 163.5(8)
O10 C34 C35 F17 -77.1(10)
O10 C34 C35 F18 43.6(12)
O11 C37 C38 C39 8.5(11)
O12 C39 C40 F22 179.0(6)
O12 C39 C40 F23 57.8(8)
O12 C39 C40 F24 -60.2(8)
O13 C42 C43 C44 -6.6(14)
O14 C44 C45 F28 33.4(13)
O14 C44 C45 F29 152.9(9)
O14 C44 C45 F30 -89.3(10)
O15 C47 C48 C49 0.5(14)
O16 C49 C50 F34 105.4(9)
O16 C49 C50 F35 -134.4(8)
O16 C49 C50 F36 -7.4(14)
C31 C32 C33 C34 173.8(8)
C32 C33 C34 O10 -1.4(14)
C32 C33 C34 C35 179.9(8)
C33 C34 C35 F16 -17.7(12)
C33 C34 C35 F17 101.7(10)
C33 C34 C35 F18 -137.6(10)
C36 C37 C38 C39 -170.0(6)
C37 C38 C39 O12 -4.2(10)
C37 C38 C39 C40 174.7(6)
C38 C39 C40 F22 0.0(9)
C38 C39 C40 F23 -121.2(7)
C38 C39 C40 F24 120.8(7)
C41 C42 C43 C44 174.9(8)
C42 C43 C44 O14 3.9(14)
C42 C43 C44 C45 -175.2(8)
C43 C44 C45 F28 -147.4(9)
C43 C44 C45 F29 -27.9(13)
C43 C44 C45 F30 90.0(11)
C46 C47 C48 C49 177.7(9)
C47 C48 C49 O16 2.5(12)
C47 C48 C49 C50 -176.4(9)
C48 C49 C50 F34 -75.5(12)
C48 C49 C50 F35 44.7(12)
C48 C49 C50 F36 171.7(9)

loop_
_platon_squeeze_void_nr
_platon_squeeze_void_average_x
_platon_squeeze_void_average_y
_platon_squeeze_void_average_z
_platon_squeeze_void_volume
_platon_squeeze_void_count_electrons
_platon_squeeze_void_content
1 0.000 0.500 0.500 227 50 ' '
2 0.000 0.500 1.000 363 121 ' '
3 0.012 0.935 0.067 6 0 ' '
4 0.500 0.000 0.500 363 121 ' '
5 0.500 1.000 1.000 227 50 ' '
6 0.488 0.435 0.433 6 0 ' '
7 0.512 0.565 0.567 6 0 ' '
8 0.988 0.065 0.933 6 0 ' '
